data_4077998
loop_
_publ_author_name
'Lechner, Marie-Luise'
'Athukorala Arachchige, Kasun S.'
'Randall, Rebecca A. M.'
'Knight, Fergus R.'
'B\"uhl, Michael'
'Slawin, Alexandra M. Z.'
'Woollins, J. Derek'

_publ_section_title
;
 Sterically Crowded Tin Acenaphthenes
;
_journal_issue 7
_journal_name_full Organometallics
_journal_page_first 2922
_journal_paper_doi 10.1021/om201253t
_journal_volume 31
_journal_year 2012
_chemical_formula_moiety 'C36 H26 Br2 Sn'
_chemical_formula_sum 'C36 H26 Br2 Sn'
_chemical_formula_weight 737.10
_space_group_IT_number 2
_symmetry_cell_setting triclinic
_symmetry_Int_Tables_number 2
_symmetry_space_group_name_Hall '-P 1'
_symmetry_space_group_name_H-M 'P -1'
_atom_sites_solution_hydrogens geom
_atom_sites_solution_primary direct
_atom_sites_solution_secondary difmap
_cell_angle_alpha 90.697(10)
_cell_angle_beta 109.926(12)
_cell_angle_gamma 95.247(9)
_cell_formula_units_Z 2
_cell_length_a 10.073(5)
_cell_length_b 11.839(4)
_cell_length_c 12.381(6)
_cell_measurement_reflns_used 4590
_cell_measurement_temperature 93
_cell_measurement_theta_max 25.35
_cell_measurement_theta_min 1.75
_cell_volume 1380.8(11)
_computing_cell_refinement 'CrystalClear-SM Expert 2.0 rc13'
_computing_data_collection 'CrystalClear-SM Expert 2.0 rc13 (Rigaku, 2009)'
_computing_data_reduction 'CrystalClear-SM Expert 2.0 rc13'
_computing_molecular_graphics 'CrystalStructure 4.0'
_computing_publication_material 'CrystalStructure 4.0 (Rigaku, 2010)'
_computing_structure_refinement 'SHELXL97 (Sheldrick, 2008)'
_computing_structure_solution 'SHELXS97 (Sheldrick, 2008)'
_diffrn_ambient_temperature 93
_diffrn_detector_area_resol_mean 14.629
_diffrn_measured_fraction_theta_full 0.969
_diffrn_measured_fraction_theta_max 0.969
_diffrn_measurement_device_type 'Rigaku Mercury70'
_diffrn_measurement_method \w
_diffrn_radiation_type 'Mo K\a'
_diffrn_radiation_wavelength 0.71075
_diffrn_reflns_av_R_equivalents 0.0438
_diffrn_reflns_limit_h_max 10
_diffrn_reflns_limit_h_min -11
_diffrn_reflns_limit_k_max 14
_diffrn_reflns_limit_k_min -13
_diffrn_reflns_limit_l_max 12
_diffrn_reflns_limit_l_min -14
_diffrn_reflns_number 8596
_diffrn_reflns_theta_full 25.00
_diffrn_reflns_theta_max 25.00
_diffrn_standards_number 0
_exptl_absorpt_coefficient_mu 3.853
_exptl_absorpt_correction_T_max 0.825
_exptl_absorpt_correction_T_min 0.631
_exptl_absorpt_correction_type multi-scan
_exptl_absorpt_process_details 'REQAB (Rigaku, 1998)'
_exptl_crystal_colour colorless
_exptl_crystal_density_diffrn 1.773
_exptl_crystal_density_method 'not measured'
_exptl_crystal_description prism
_exptl_crystal_F_000 724.00
_exptl_crystal_size_max 0.050
_exptl_crystal_size_mid 0.050
_exptl_crystal_size_min 0.050
_refine_diff_density_max 1.010
_refine_diff_density_min -1.310
_refine_ls_extinction_method none
_refine_ls_goodness_of_fit_ref 1.087
_refine_ls_hydrogen_treatment constr
_refine_ls_number_parameters 352
_refine_ls_number_reflns 4719
_refine_ls_number_restraints 0
_refine_ls_R_factor_gt 0.0512
_refine_ls_shift/su_max 0.001
_refine_ls_structure_factor_coef Fsqd
_refine_ls_weighting_details 'w = 1/[\s^2^(Fo^2^)+(0.0521P)^2^+0.6392P] where P=(Fo^2^+2Fc^2^)/3'
_refine_ls_weighting_scheme calc
_refine_ls_wR_factor_ref 0.1396
_reflns_number_gt 3666
_reflns_number_total 4719
_reflns_threshold_expression F^2^>2.0\s(F^2^)
_cod_data_source_file om201253t_si_001.cif
_cod_data_source_block KAAS2
_cod_original_cell_volume 1380.7(10)
_cod_database_code 4077998

loop_
_symmetry_equiv_pos_site_id
_symmetry_equiv_pos_as_xyz
1 +X,+Y,+Z
2 -X,-Y,-Z

loop_
_atom_site_label
_atom_site_type_symbol
_atom_site_fract_x
_atom_site_fract_y
_atom_site_fract_z
_atom_site_U_iso_or_equiv
_atom_site_adp_type
_atom_site_occupancy
_atom_site_symmetry_multiplicity
_atom_site_calc_flag
_atom_site_refinement_flags
Sn1 Sn 0.12227(5) 0.81546(4) 0.71987(4) 0.01965(19) Uani 1.0 2 d .
Br1 Br 0.46097(8) 0.89536(7) 0.87233(7) 0.0328(3) Uani 1.0 2 d .
Br2 Br 0.16169(9) 0.56784(6) 0.60840(8) 0.0360(3) Uani 1.0 2 d .
C1 C 0.1965(8) 0.6973(6) 0.8539(7) 0.0212(17) Uani 1.0 2 d .
C2 C 0.0924(8) 0.6045(6) 0.8477(7) 0.0275(19) Uani 1.0 2 d .
C3 C 0.1152(8) 0.5130(7) 0.9220(7) 0.031(2) Uani 1.0 2 d .
C4 C 0.2444(9) 0.5139(6) 1.0085(7) 0.0269(19) Uani 1.0 2 d .
C5 C 0.3471(8) 0.6054(6) 1.0218(6) 0.0202(17) Uani 1.0 2 d .
C6 C 0.4730(8) 0.5928(6) 1.1153(6) 0.0233(18) Uani 1.0 2 d .
C7 C 0.5834(9) 0.6751(7) 1.1374(7) 0.030(2) Uani 1.0 2 d .
C8 C 0.5711(9) 0.7679(7) 1.0659(7) 0.033(2) Uani 1.0 2 d .
C9 C 0.4509(9) 0.7763(6) 0.9732(7) 0.031(2) Uani 1.0 2 d .
C10 C 0.3281(8) 0.6976(6) 0.9442(6) 0.0209(17) Uani 1.0 2 d .
C11 C 0.3002(8) 0.4294(6) 1.0996(7) 0.0278(19) Uani 1.0 2 d .
C12 C 0.4531(9) 0.4839(7) 1.1730(7) 0.034(2) Uani 1.0 2 d .
C13 C 0.2132(8) 0.8468(6) 0.5897(7) 0.0254(19) Uani 1.0 2 d .
C14 C 0.2574(8) 0.9619(6) 0.5814(7) 0.0209(17) Uani 1.0 2 d .
C15 C 0.3038(8) 1.0076(6) 0.4945(7) 0.028(2) Uani 1.0 2 d .
C16 C 0.3078(8) 0.9354(7) 0.4100(7) 0.0283(19) Uani 1.0 2 d .
C17 C 0.2738(8) 0.8177(6) 0.4154(7) 0.0258(18) Uani 1.0 2 d .
C18 C 0.2818(8) 0.7553(6) 0.3211(7) 0.0268(19) Uani 1.0 2 d .
C19 C 0.2462(8) 0.6413(7) 0.3108(7) 0.031(2) Uani 1.0 2 d .
C20 C 0.2063(9) 0.5880(7) 0.3983(7) 0.032(2) Uani 1.0 2 d .
C21 C 0.1987(8) 0.6502(6) 0.4893(7) 0.0247(18) Uani 1.0 2 d .
C22 C 0.2275(8) 0.7725(6) 0.5011(6) 0.0197(17) Uani 1.0 2 d .
C23 C 0.3406(9) 0.9558(7) 0.3011(7) 0.034(2) Uani 1.0 2 d .
C24 C 0.3368(10) 0.8360(7) 0.2485(8) 0.038(3) Uani 1.0 2 d .
C25 C 0.1113(8) 0.9765(6) 0.8014(7) 0.0261(19) Uani 1.0 2 d .
C26 C 0.0574(8) 1.0681(6) 0.7396(7) 0.0274(19) Uani 1.0 2 d .
C27 C 0.0429(9) 1.1674(7) 0.7952(8) 0.038(3) Uani 1.0 2 d .
C28 C 0.0751(8) 1.1713(7) 0.9142(8) 0.037(3) Uani 1.0 2 d .
C29 C 0.1262(9) 1.0807(7) 0.9771(8) 0.035(3) Uani 1.0 2 d .
C30 C 0.1481(8) 0.9821(7) 0.9210(7) 0.0291(19) Uani 1.0 2 d .
C31 C -0.1005(8) 0.7590(6) 0.6378(7) 0.0236(18) Uani 1.0 2 d .
C32 C -0.1625(8) 0.7183(6) 0.5212(7) 0.0280(19) Uani 1.0 2 d .
C33 C -0.3046(9) 0.6845(6) 0.4750(7) 0.029(2) Uani 1.0 2 d .
C34 C -0.3922(9) 0.6866(7) 0.5416(8) 0.039(3) Uani 1.0 2 d .
C35 C -0.3353(8) 0.7283(6) 0.6537(7) 0.030(2) Uani 1.0 2 d .
C36 C -0.1907(8) 0.7638(6) 0.7017(7) 0.0241(18) Uani 1.0 2 d .
H2 H 0.0036 0.6043 0.7909 0.0330 Uiso 1.0 2 calc R
H3 H 0.0444 0.4537 0.9127 0.0377 Uiso 1.0 2 calc R
H7 H 0.6664 0.6701 1.1994 0.0365 Uiso 1.0 2 calc R
H8 H 0.6463 0.8246 1.0820 0.0396 Uiso 1.0 2 calc R
H11A H 0.3040 0.3564 1.0649 0.0334 Uiso 1.0 2 calc R
H11B H 0.2407 0.4191 1.1468 0.0334 Uiso 1.0 2 calc R
H12A H 0.4601 0.4995 1.2519 0.0403 Uiso 1.0 2 calc R
H12B H 0.5239 0.4338 1.1725 0.0403 Uiso 1.0 2 calc R
H14 H 0.2556 1.0125 0.6388 0.0251 Uiso 1.0 2 calc R
H15 H 0.3310 1.0849 0.4950 0.0340 Uiso 1.0 2 calc R
H19 H 0.2480 0.5990 0.2476 0.0377 Uiso 1.0 2 calc R
H20 H 0.1850 0.5096 0.3938 0.0381 Uiso 1.0 2 calc R
H23A H 0.4335 0.9973 0.3183 0.0402 Uiso 1.0 2 calc R
H23B H 0.2701 0.9985 0.2487 0.0402 Uiso 1.0 2 calc R
H24A H 0.2741 0.8290 0.1689 0.0459 Uiso 1.0 2 calc R
H24B H 0.4310 0.8204 0.2519 0.0459 Uiso 1.0 2 calc R
H26 H 0.0302 1.0638 0.6599 0.0329 Uiso 1.0 2 calc R
H27 H 0.0120 1.2304 0.7532 0.0455 Uiso 1.0 2 calc R
H28 H 0.0619 1.2361 0.9511 0.0440 Uiso 1.0 2 calc R
H29 H 0.1464 1.0834 1.0562 0.0421 Uiso 1.0 2 calc R
H30 H 0.1868 0.9216 0.9638 0.0349 Uiso 1.0 2 calc R
H32 H -0.1058 0.7146 0.4759 0.0336 Uiso 1.0 2 calc R
H33 H -0.3437 0.6598 0.3980 0.0354 Uiso 1.0 2 calc R
H34 H -0.4879 0.6600 0.5103 0.0470 Uiso 1.0 2 calc R
H35 H -0.3934 0.7329 0.6977 0.0364 Uiso 1.0 2 calc R
H36 H -0.1535 0.7913 0.7779 0.0289 Uiso 1.0 2 calc R

loop_
_atom_site_aniso_label
_atom_site_aniso_U_11
_atom_site_aniso_U_22
_atom_site_aniso_U_33
_atom_site_aniso_U_12
_atom_site_aniso_U_13
_atom_site_aniso_U_23
Sn1 0.0213(4) 0.0174(3) 0.0217(3) 0.0032(3) 0.0088(3) 0.0003(3)
Br1 0.0279(5) 0.0357(5) 0.0338(5) -0.0015(4) 0.0104(4) 0.0057(4)
Br2 0.0428(6) 0.0269(5) 0.0427(6) 0.0063(4) 0.0199(5) 0.0010(4)
C1 0.026(5) 0.014(4) 0.028(5) 0.003(4) 0.015(4) 0.000(4)
C2 0.025(5) 0.029(5) 0.035(5) 0.004(4) 0.018(4) 0.005(4)
C3 0.024(5) 0.029(5) 0.037(5) -0.003(4) 0.006(4) 0.004(4)
C4 0.034(5) 0.019(4) 0.030(5) 0.006(4) 0.013(4) 0.001(4)
C5 0.023(4) 0.023(4) 0.020(4) 0.010(4) 0.013(4) 0.000(4)
C6 0.021(5) 0.033(5) 0.021(4) 0.010(4) 0.013(4) 0.001(4)
C7 0.024(5) 0.042(5) 0.021(5) 0.002(4) 0.003(4) 0.002(4)
C8 0.024(5) 0.036(5) 0.037(5) 0.002(4) 0.008(4) -0.007(5)
C9 0.039(5) 0.025(5) 0.029(5) 0.001(4) 0.012(4) 0.003(4)
C10 0.024(4) 0.026(4) 0.019(4) 0.012(4) 0.013(4) 0.001(4)
C11 0.040(5) 0.020(4) 0.032(5) 0.007(4) 0.023(4) 0.004(4)
C12 0.039(5) 0.032(5) 0.035(5) 0.011(4) 0.016(4) 0.008(4)
C13 0.023(5) 0.024(4) 0.027(5) 0.005(4) 0.005(4) -0.007(4)
C14 0.022(4) 0.019(4) 0.028(5) 0.005(3) 0.016(4) 0.002(4)
C15 0.032(5) 0.020(4) 0.031(5) 0.007(4) 0.006(4) 0.002(4)
C16 0.020(4) 0.032(5) 0.035(5) 0.006(4) 0.010(4) 0.010(4)
C17 0.019(4) 0.027(5) 0.031(5) 0.008(4) 0.007(4) 0.005(4)
C18 0.026(5) 0.029(5) 0.031(5) 0.014(4) 0.014(4) 0.004(4)
C19 0.032(5) 0.043(5) 0.024(5) 0.019(4) 0.012(4) -0.006(4)
C20 0.037(5) 0.021(5) 0.032(5) 0.013(4) 0.004(4) -0.008(4)
C21 0.018(4) 0.031(5) 0.023(5) 0.003(4) 0.006(4) 0.009(4)
C22 0.021(4) 0.024(4) 0.014(4) 0.007(4) 0.005(3) -0.001(4)
C23 0.039(6) 0.031(5) 0.035(5) 0.008(4) 0.017(4) 0.011(4)
C24 0.049(6) 0.044(5) 0.032(5) 0.014(5) 0.024(5) 0.009(4)
C25 0.016(4) 0.024(4) 0.039(5) 0.002(4) 0.010(4) -0.001(4)
C26 0.024(5) 0.019(4) 0.032(5) -0.001(4) 0.002(4) -0.004(4)
C27 0.021(5) 0.026(5) 0.059(7) 0.002(4) 0.005(5) 0.001(5)
C28 0.022(5) 0.031(5) 0.056(7) 0.003(4) 0.014(5) -0.019(5)
C29 0.035(5) 0.032(5) 0.040(6) -0.002(4) 0.017(5) -0.008(5)
C30 0.030(5) 0.028(5) 0.029(5) 0.002(4) 0.010(4) -0.002(4)
C31 0.028(5) 0.010(4) 0.032(5) 0.002(4) 0.009(4) 0.003(4)
C32 0.027(5) 0.021(4) 0.030(5) 0.000(4) 0.002(4) -0.001(4)
C33 0.030(5) 0.032(5) 0.023(5) 0.009(4) 0.004(4) -0.005(4)
C34 0.016(5) 0.026(5) 0.063(7) 0.000(4) -0.003(5) 0.008(5)
C35 0.028(5) 0.026(5) 0.039(5) 0.004(4) 0.011(4) 0.013(4)
C36 0.027(5) 0.024(4) 0.020(4) 0.006(4) 0.006(4) 0.002(4)

loop_
_atom_type_symbol
_atom_type_description
_atom_type_scat_dispersion_real
_atom_type_scat_dispersion_imag
_atom_type_scat_source
C C 0.0033 0.0016
;
International Tables for Crystallography
(1992, Vol. C, Tables 4.2.6.8 and 6.1.1.4)
;
H H 0.0000 0.0000
;
International Tables for Crystallography
(1992, Vol. C, Table 6.1.1.4)
;
Br Br -0.2901 2.4595
;
International Tables for Crystallography
(1992, Vol. C, Tables 4.2.6.8 and 6.1.1.4)
;
Sn Sn -0.6537 1.4246
;
International Tables for Crystallography
(1992, Vol. C, Tables 4.2.6.8 and 6.1.1.4)
;

loop_
_geom_angle_atom_site_label_1
_geom_angle_atom_site_label_2
_geom_angle_atom_site_label_3
_geom_angle
_geom_angle_publ_flag
C1 Sn1 C13 123.8(3) yes
C1 Sn1 C25 107.8(3) yes
C1 Sn1 C31 104.2(3) yes
C13 Sn1 C25 109.2(3) yes
C13 Sn1 C31 108.5(3) yes
C25 Sn1 C31 101.1(3) yes
Sn1 C1 C2 112.9(5) yes
Sn1 C1 C10 130.7(6) yes
C2 C1 C10 116.4(7) yes
C1 C2 C3 124.5(7) yes
C2 C3 C4 118.4(7) yes
C3 C4 C5 119.4(7) yes
C3 C4 C11 130.6(7) yes
C5 C4 C11 110.0(6) yes
C4 C5 C6 111.9(7) yes
C4 C5 C10 123.1(6) yes
C6 C5 C10 124.9(7) yes
C5 C6 C7 118.4(7) yes
C5 C6 C12 109.1(6) yes
C7 C6 C12 132.5(7) yes
C6 C7 C8 119.5(7) yes
C7 C8 C9 121.4(7) yes
Br1 C9 C8 116.1(6) yes
Br1 C9 C10 119.7(5) yes
C8 C9 C10 123.9(8) yes
C1 C10 C5 118.1(6) yes
C1 C10 C9 130.0(7) yes
C5 C10 C9 111.9(6) yes
C4 C11 C12 104.3(6) yes
C6 C12 C11 104.7(6) yes
Sn1 C13 C14 114.7(6) yes
Sn1 C13 C22 131.6(6) yes
C14 C13 C22 113.5(8) yes
C13 C14 C15 126.2(8) yes
C14 C15 C16 117.9(7) yes
C15 C16 C17 119.6(9) yes
C15 C16 C23 131.9(7) yes
C17 C16 C23 108.5(7) yes
C16 C17 C18 112.4(8) yes
C16 C17 C22 122.4(8) yes
C18 C17 C22 125.0(7) yes
C17 C18 C19 119.6(8) yes
C17 C18 C24 108.4(7) yes
C19 C18 C24 132.0(9) yes
C18 C19 C20 118.6(8) yes
C19 C20 C21 120.9(7) yes
Br2 C21 C20 116.9(6) yes
Br2 C21 C22 120.2(6) yes
C20 C21 C22 122.8(8) yes
C13 C22 C17 120.1(7) yes
C13 C22 C21 127.1(8) yes
C17 C22 C21 112.8(7) yes
C16 C23 C24 104.9(7) yes
C18 C24 C23 105.2(8) yes
Sn1 C25 C26 122.8(6) yes
Sn1 C25 C30 117.6(6) yes
C26 C25 C30 119.3(8) yes
C25 C26 C27 121.0(8) yes
C26 C27 C28 119.5(8) yes
C27 C28 C29 120.5(9) yes
C28 C29 C30 119.8(9) yes
C25 C30 C29 119.8(7) yes
Sn1 C31 C32 124.0(7) yes
Sn1 C31 C36 118.7(5) yes
C32 C31 C36 117.3(7) yes
C31 C32 C33 120.7(9) yes
C32 C33 C34 121.0(8) yes
C33 C34 C35 119.2(7) yes
C34 C35 C36 120.2(9) yes
C31 C36 C35 121.4(7) yes
C1 C2 H2 117.768 no
C3 C2 H2 117.762 no
C2 C3 H3 120.812 no
C4 C3 H3 120.820 no
C6 C7 H7 120.234 no
C8 C7 H7 120.236 no
C7 C8 H8 119.319 no
C9 C8 H8 119.317 no
C4 C11 H11A 110.890 no
C4 C11 H11B 110.889 no
C12 C11 H11A 110.888 no
C12 C11 H11B 110.884 no
H11A C11 H11B 108.917 no
C6 C12 H12A 110.808 no
C6 C12 H12B 110.812 no
C11 C12 H12A 110.809 no
C11 C12 H12B 110.807 no
H12A C12 H12B 108.876 no
C13 C14 H14 116.885 no
C15 C14 H14 116.884 no
C14 C15 H15 121.032 no
C16 C15 H15 121.034 no
C18 C19 H19 120.698 no
C20 C19 H19 120.689 no
C19 C20 H20 119.559 no
C21 C20 H20 119.561 no
C16 C23 H23A 110.767 no
C16 C23 H23B 110.758 no
C24 C23 H23A 110.759 no
C24 C23 H23B 110.758 no
H23A C23 H23B 108.837 no
C18 C24 H24A 110.717 no
C18 C24 H24B 110.715 no
C23 C24 H24A 110.711 no
C23 C24 H24B 110.707 no
H24A C24 H24B 108.808 no
C25 C26 H26 119.526 no
C27 C26 H26 119.520 no
C26 C27 H27 120.239 no
C28 C27 H27 120.238 no
C27 C28 H28 119.762 no
C29 C28 H28 119.772 no
C28 C29 H29 120.087 no
C30 C29 H29 120.085 no
C25 C30 H30 120.114 no
C29 C30 H30 120.114 no
C31 C32 H32 119.637 no
C33 C32 H32 119.632 no
C32 C33 H33 119.490 no
C34 C33 H33 119.484 no
C33 C34 H34 120.378 no
C35 C34 H34 120.382 no
C34 C35 H35 119.884 no
C36 C35 H35 119.883 no
C31 C36 H36 119.299 no
C35 C36 H36 119.295 no

loop_
_geom_bond_atom_site_label_1
_geom_bond_atom_site_label_2
_geom_bond_distance
_geom_bond_publ_flag
Sn1 C1 2.161(7) yes
Sn1 C13 2.129(9) yes
Sn1 C25 2.176(8) yes
Sn1 C31 2.161(7) yes
Br1 C9 1.913(8) yes
Br2 C21 1.899(9) yes
C1 C2 1.430(10) yes
C1 C10 1.413(9) yes
C2 C3 1.413(11) yes
C3 C4 1.374(10) yes
C4 C5 1.394(10) yes
C4 C11 1.513(11) yes
C5 C6 1.417(9) yes
C5 C10 1.446(10) yes
C6 C7 1.359(11) yes
C6 C12 1.512(11) yes
C7 C8 1.407(12) yes
C8 C9 1.368(10) yes
C9 C10 1.416(11) yes
C11 C12 1.570(10) yes
C13 C14 1.411(10) yes
C13 C22 1.451(11) yes
C14 C15 1.407(13) yes
C15 C16 1.356(12) yes
C16 C17 1.411(11) yes
C16 C23 1.511(13) yes
C17 C18 1.404(12) yes
C17 C22 1.391(12) yes
C18 C19 1.358(11) yes
C18 C24 1.513(13) yes
C19 C20 1.414(13) yes
C20 C21 1.366(12) yes
C21 C22 1.446(10) yes
C23 C24 1.545(12) yes
C25 C26 1.379(10) yes
C25 C30 1.398(12) yes
C26 C27 1.399(12) yes
C27 C28 1.396(14) yes
C28 C29 1.367(12) yes
C29 C30 1.423(12) yes
C31 C32 1.421(11) yes
C31 C36 1.398(13) yes
C32 C33 1.366(11) yes
C33 C34 1.400(15) yes
C34 C35 1.375(12) yes
C35 C36 1.394(10) yes
C2 H2 0.930 no
C3 H3 0.930 no
C7 H7 0.930 no
C8 H8 0.930 no
C11 H11A 0.970 no
C11 H11B 0.970 no
C12 H12A 0.970 no
C12 H12B 0.970 no
C14 H14 0.930 no
C15 H15 0.930 no
C19 H19 0.930 no
C20 H20 0.930 no
C23 H23A 0.970 no
C23 H23B 0.970 no
C24 H24A 0.970 no
C24 H24B 0.970 no
C26 H26 0.930 no
C27 H27 0.930 no
C28 H28 0.930 no
C29 H29 0.930 no
C30 H30 0.930 no
C32 H32 0.930 no
C33 H33 0.930 no
C34 H34 0.930 no
C35 H35 0.930 no
C36 H36 0.930 no

loop_
_geom_contact_atom_site_label_1
_geom_contact_atom_site_label_2
_geom_contact_distance
_geom_contact_publ_flag
_geom_contact_site_symmetry_2
Sn1 Br1 3.3278(15) no .
Sn1 Br2 3.3383(14) no .
Br1 C1 3.329(7) no .
Br1 C13 3.541(7) no .
Br1 C25 3.554(8) no .
Br2 C1 3.282(8) no .
Br2 C2 3.300(10) no .
Br2 C13 3.319(7) no .
C1 C4 2.876(11) no .
C1 C30 3.578(11) no .
C2 C5 2.730(10) no .
C2 C31 3.346(10) no .
C2 C36 3.537(11) no .
C3 C10 2.860(11) no .
C4 C7 3.587(11) no .
C5 C8 2.726(11) no .
C6 C9 2.789(11) no .
C7 C10 2.891(10) no .
C13 C16 2.877(13) no .
C14 C17 2.713(12) no .
C14 C25 3.519(13) no .
C14 C26 3.546(13) no .
C15 C22 2.828(10) no .
C17 C20 2.730(10) no .
C18 C21 2.765(13) no .
C19 C22 2.875(12) no .
C25 C28 2.798(12) no .
C26 C29 2.780(13) no .
C27 C30 2.783(11) no .
C31 C34 2.814(11) no .
C32 C35 2.777(14) no .
C33 C36 2.761(11) no .
C3 C3 3.484(14) no 2_567
C8 C28 3.494(13) no 2_677
C8 C29 3.595(13) no 2_677
C11 C35 3.530(12) no 2_567
C15 C23 3.596(10) no 2_676
C16 C26 3.505(10) no 2_576
C17 C27 3.384(10) no 2_576
C18 C27 3.312(11) no 2_576
C23 C15 3.596(10) no 2_676
C26 C16 3.505(10) no 2_576
C27 C17 3.384(10) no 2_576
C27 C18 3.312(11) no 2_576
C28 C8 3.494(13) no 2_677
C29 C8 3.595(13) no 2_677
C29 C29 3.249(13) no 2_577
C29 C30 3.436(14) no 2_577
C30 C29 3.436(14) no 2_577
C35 C11 3.530(12) no 2_567
Sn1 H2 2.9453 no .
Sn1 H14 2.9420 no .
Sn1 H26 3.1841 no .
Sn1 H30 3.0891 no .
Sn1 H32 3.2412 no .
Sn1 H36 3.0874 no .
Br1 H8 2.8215 no .
Br1 H14 3.3332 no .
Br1 H30 3.3591 no .
Br2 H2 3.2224 no .
Br2 H20 2.8277 no .
Br2 H32 3.2990 no .
C1 H3 3.3456 no .
C1 H30 2.9940 no .
C2 H36 3.3699 no .
C3 H11A 2.9355 no .
C3 H11B 2.9176 no .
C4 H2 3.2209 no .
C4 H12A 3.0745 no .
C4 H12B 3.0963 no .
C5 H3 3.2366 no .
C5 H7 3.2337 no .
C5 H11A 3.0204 no .
C5 H11B 3.0311 no .
C5 H12A 3.0207 no .
C5 H12B 3.0441 no .
C6 H8 3.2228 no .
C6 H11A 3.0794 no .
C6 H11B 3.1011 no .
C7 H12A 2.9449 no .
C7 H12B 2.9324 no .
C9 H7 3.2530 no .
C9 H30 3.2672 no .
C10 H2 3.2503 no .
C10 H8 3.2819 no .
C10 H30 3.1665 no .
C11 H3 2.8576 no .
C12 H7 2.8669 no .
C13 H15 3.3386 no .
C13 H26 3.5581 no .
C13 H32 3.2713 no .
C14 H26 3.1026 no .
C15 H23A 2.9057 no .
C15 H23B 2.9437 no .
C16 H14 3.1897 no .
C16 H24A 3.1227 no .
C16 H24B 3.0208 no .
C17 H15 3.2414 no .
C17 H19 3.2350 no .
C17 H23A 3.0511 no .
C17 H23B 2.9849 no .
C17 H24A 3.0572 no .
C17 H24B 2.9637 no .
C18 H20 3.2199 no .
C18 H23A 3.1278 no .
C18 H23B 3.0261 no .
C19 H24A 2.9025 no .
C19 H24B 2.9563 no .
C21 H19 3.2545 no .
C21 H32 3.1788 no .
C22 H14 3.2356 no .
C22 H20 3.3014 no .
C22 H32 3.2712 no .
C23 H15 2.8635 no .
C24 H19 2.8639 no .
C25 H14 2.8717 no .
C25 H27 3.2526 no .
C25 H29 3.2773 no .
C25 H36 3.2240 no .
C26 H14 2.8099 no .
C26 H28 3.2535 no .
C26 H30 3.2363 no .
C27 H29 3.2388 no .
C28 H26 3.2511 no .
C28 H30 3.2501 no .
C29 H27 3.2354 no .
C30 H26 3.2355 no .
C30 H28 3.2564 no .
C30 H36 3.5287 no .
C31 H2 2.6691 no .
C31 H33 3.2600 no .
C31 H35 3.2683 no .
C32 H2 3.5333 no .
C32 H34 3.2434 no .
C32 H36 3.2517 no .
C33 H35 3.2360 no .
C34 H32 3.2440 no .
C34 H36 3.2330 no .
C35 H33 3.2298 no .
C36 H2 2.8050 no .
C36 H32 3.2503 no .
C36 H34 3.2419 no .
H2 H3 2.3231 no .
H2 H36 2.8111 no .
H3 H11A 2.9935 no .
H3 H11B 2.9579 no .
H7 H8 2.3306 no .
H7 H12A 3.0008 no .
H7 H12B 2.9852 no .
H11A H12A 2.7640 no .
H11A H12B 2.2604 no .
H11B H12A 2.2603 no .
H11B H12B 2.7493 no .
H14 H15 2.3070 no .
H14 H26 2.4981 no .
H15 H23A 2.9331 no .
H15 H23B 3.0413 no .
H19 H20 2.3472 no .
H19 H24A 2.9221 no .
H19 H24B 3.0524 no .
H23A H24A 2.6965 no .
H23A H24B 2.2354 no .
H23B H24A 2.2356 no .
H23B H24B 2.7668 no .
H26 H27 2.3266 no .
H27 H28 2.3262 no .
H28 H29 2.2955 no .
H29 H30 2.3560 no .
H32 H33 2.2840 no .
H33 H34 2.3286 no .
H34 H35 2.3087 no .
H35 H36 2.3122 no .
Br1 H23A 3.1386 no 2_676
Br2 H12B 3.3980 no 2_667
Br2 H20 3.5188 no 2_566
Br2 H32 3.4292 no 2_566
Br2 H33 3.4095 no 2_566
C1 H12B 3.4440 no 2_667
C2 H11B 3.3653 no 2_567
C2 H20 3.4773 no 2_566
C3 H3 3.0438 no 2_567
C3 H11B 3.5616 no 2_567
C3 H28 3.3177 no 1_545
C4 H3 3.4200 no 2_567
C4 H19 3.1034 no 1_556
C4 H28 3.5572 no 1_545
C5 H12B 3.1462 no 2_667
C5 H19 3.2731 no 1_556
C5 H24A 3.4674 no 1_556
C6 H12B 3.5835 no 2_667
C6 H19 3.2223 no 1_556
C6 H24B 3.2994 no 1_556
C6 H33 3.3987 no 1_656
C7 H11A 3.1136 no 2_667
C7 H24B 3.0384 no 1_556
C7 H33 3.0666 no 1_656
C8 H11A 2.8354 no 2_667
C8 H12B 3.5792 no 2_667
C8 H24B 3.1660 no 1_556
C9 H11A 3.2056 no 2_667
C9 H12B 3.1346 no 2_667
C9 H24A 3.5409 no 1_556
C9 H24B 3.5589 no 1_556
C10 H12B 2.9263 no 2_667
C10 H24A 3.3974 no 1_556
C11 H19 2.9032 no 1_556
C11 H28 3.2041 no 1_545
C11 H35 3.1163 no 2_567
C11 H36 3.4962 no 2_567
C12 H19 2.9609 no 1_556
C12 H33 3.3883 no 1_656
C12 H35 3.1601 no 2_567
C13 H26 3.4745 no 2_576
C14 H23A 2.9231 no 2_676
C14 H26 3.3649 no 2_576
C15 H23A 2.8681 no 2_676
C15 H26 3.2778 no 2_576
C16 H15 3.4541 no 2_676
C16 H23A 3.5097 no 2_676
C16 H26 3.2150 no 2_576
C16 H27 3.5523 no 2_576
C17 H26 3.3290 no 2_576
C17 H27 2.9226 no 2_576
C17 H34 3.0949 no 1_655
C18 H27 2.8053 no 2_576
C18 H34 2.9970 no 1_655
C19 H2 3.5752 no 2_566
C19 H3 3.3599 no 2_566
C19 H11B 3.2888 no 1_554
C19 H12A 3.1137 no 1_554
C19 H27 3.0074 no 2_576
C19 H34 2.9483 no 1_655
C20 H2 3.2801 no 2_566
C20 H27 3.3353 no 2_576
C20 H34 2.9522 no 1_655
C21 H27 3.4386 no 2_576
C21 H34 3.0685 no 1_655
C22 H26 3.4572 no 2_576
C22 H27 3.2458 no 2_576
C22 H34 3.2374 no 1_655
C23 H15 3.4893 no 2_676
C23 H29 3.4518 no 1_554
C24 H27 3.5220 no 2_576
C24 H30 3.5320 no 1_554
C25 H8 3.1709 no 2_677
C26 H8 3.1856 no 2_677
C26 H23B 3.3727 no 2_576
C27 H7 3.3338 no 2_677
C27 H8 2.9701 no 2_677
C27 H23B 3.4305 no 2_576
C27 H24A 3.3740 no 2_576
C28 H3 3.3850 no 1_565
C28 H8 2.7863 no 2_677
C28 H11A 3.1047 no 1_565
C28 H24A 3.3113 no 2_576
C28 H30 3.5611 no 2_577
C29 H8 2.7818 no 2_677
C29 H11A 3.5445 no 1_565
C29 H23B 3.3728 no 1_556
C29 H29 3.1172 no 2_577
C29 H30 3.4692 no 2_577
C29 H36 3.2896 no 2_577
C30 H8 2.9521 no 2_677
C30 H24A 3.4954 no 1_556
C30 H29 3.1048 no 2_577
C31 H15 3.1259 no 2_576
C31 H20 3.1993 no 2_566
C32 H15 2.9754 no 2_576
C32 H20 2.9251 no 2_566
C33 H7 3.3240 no 1_454
C33 H12A 3.5332 no 1_454
C33 H15 2.7999 no 2_576
C33 H20 2.9388 no 2_566
C34 H12A 3.5928 no 2_567
C34 H15 2.7966 no 2_576
C34 H20 3.1921 no 2_566
C35 H11A 3.5547 no 2_567
C35 H11B 2.9765 no 2_567
C35 H12A 3.2676 no 2_567
C35 H15 2.9013 no 2_576
C35 H20 3.4529 no 2_566
C35 H23A 3.5272 no 2_576
C35 H23B 3.3649 no 2_576
C36 H11B 3.0005 no 2_567
C36 H15 3.0596 no 2_576
C36 H20 3.4451 no 2_566
C36 H23B 3.1047 no 2_576
C36 H29 3.3559 no 2_577
H2 C19 3.5752 no 2_566
H2 C20 3.2801 no 2_566
H2 H11B 2.8113 no 2_567
H2 H19 3.2369 no 2_566
H2 H20 2.6751 no 2_566
H3 C3 3.0438 no 2_567
H3 C4 3.4200 no 2_567
H3 C19 3.3599 no 2_566
H3 C28 3.3850 no 1_545
H3 H3 2.8493 no 2_567
H3 H11B 3.2305 no 2_567
H3 H19 2.9411 no 2_566
H3 H27 3.2049 no 1_545
H3 H28 2.6365 no 1_545
H7 C27 3.3338 no 2_677
H7 C33 3.3240 no 1_656
H7 H11A 3.3994 no 2_667
H7 H24B 3.3176 no 1_556
H7 H27 3.1965 no 2_677
H7 H32 3.4123 no 1_656
H7 H33 2.4990 no 1_656
H8 C25 3.1709 no 2_677
H8 C26 3.1856 no 2_677
H8 C27 2.9701 no 2_677
H8 C28 2.7863 no 2_677
H8 C29 2.7818 no 2_677
H8 C30 2.9521 no 2_677
H8 H11A 2.9784 no 2_667
H8 H24B 3.4963 no 1_556
H8 H27 3.4774 no 2_677
H8 H28 3.2441 no 2_677
H8 H29 3.2462 no 2_677
H8 H30 3.4557 no 2_677
H11A C7 3.1136 no 2_667
H11A C8 2.8354 no 2_667
H11A C9 3.2056 no 2_667
H11A C28 3.1047 no 1_545
H11A C29 3.5445 no 1_545
H11A C35 3.5547 no 2_567
H11A H7 3.3994 no 2_667
H11A H8 2.9784 no 2_667
H11A H28 2.6338 no 1_545
H11A H29 3.4513 no 1_545
H11A H35 3.0021 no 2_567
H11A H36 3.2788 no 2_567
H11B C2 3.3653 no 2_567
H11B C3 3.5616 no 2_567
H11B C19 3.2888 no 1_556
H11B C35 2.9765 no 2_567
H11B C36 3.0005 no 2_567
H11B H2 2.8113 no 2_567
H11B H3 3.2305 no 2_567
H11B H19 2.4389 no 1_556
H11B H20 3.4676 no 1_556
H11B H28 3.1611 no 1_545
H11B H35 2.8076 no 2_567
H11B H36 2.8385 no 2_567
H12A C19 3.1137 no 1_556
H12A C33 3.5332 no 1_656
H12A C34 3.5928 no 2_567
H12A C35 3.2676 no 2_567
H12A H19 2.5184 no 1_556
H12A H33 2.7519 no 1_656
H12A H34 3.5563 no 1_656
H12A H34 3.4612 no 2_567
H12A H35 2.8982 no 2_567
H12B Br2 3.3980 no 2_667
H12B C1 3.4440 no 2_667
H12B C5 3.1462 no 2_667
H12B C6 3.5835 no 2_667
H12B C8 3.5792 no 2_667
H12B C9 3.1346 no 2_667
H12B C10 2.9263 no 2_667
H12B H35 3.0418 no 2_567
H14 H23A 3.0065 no 2_676
H14 H24B 3.4045 no 2_676
H15 C16 3.4541 no 2_676
H15 C23 3.4893 no 2_676
H15 C31 3.1259 no 2_576
H15 C32 2.9754 no 2_576
H15 C33 2.7999 no 2_576
H15 C34 2.7966 no 2_576
H15 C35 2.9013 no 2_576
H15 C36 3.0596 no 2_576
H15 H23A 2.9422 no 2_676
H15 H24B 3.3359 no 2_676
H15 H32 3.5256 no 2_576
H15 H33 3.2601 no 2_576
H15 H34 3.2904 no 2_576
H15 H35 3.4116 no 2_576
H19 C4 3.1034 no 1_554
H19 C5 3.2731 no 1_554
H19 C6 3.2223 no 1_554
H19 C11 2.9032 no 1_554
H19 C12 2.9609 no 1_554
H19 H2 3.2369 no 2_566
H19 H3 2.9411 no 2_566
H19 H11B 2.4389 no 1_554
H19 H12A 2.5184 no 1_554
H19 H27 3.4471 no 2_576
H19 H34 3.4457 no 1_655
H20 Br2 3.5188 no 2_566
H20 C2 3.4773 no 2_566
H20 C31 3.1993 no 2_566
H20 C32 2.9251 no 2_566
H20 C33 2.9388 no 2_566
H20 C34 3.1921 no 2_566
H20 C35 3.4529 no 2_566
H20 C36 3.4451 no 2_566
H20 H2 2.6751 no 2_566
H20 H11B 3.4676 no 1_554
H20 H32 3.2978 no 2_566
H20 H33 3.3352 no 2_566
H20 H34 3.4252 no 1_655
H23A Br1 3.1386 no 2_676
H23A C14 2.9231 no 2_676
H23A C15 2.8681 no 2_676
H23A C16 3.5097 no 2_676
H23A C35 3.5272 no 2_576
H23A H14 3.0065 no 2_676
H23A H15 2.9422 no 2_676
H23A H35 3.2553 no 2_576
H23B C26 3.3727 no 2_576
H23B C27 3.4305 no 2_576
H23B C29 3.3728 no 1_554
H23B C35 3.3649 no 2_576
H23B C36 3.1047 no 2_576
H23B H26 3.5947 no 2_576
H23B H29 2.5509 no 1_554
H23B H30 3.4269 no 1_554
H23B H35 3.2796 no 2_576
H23B H36 2.8240 no 2_576
H24A C5 3.4674 no 1_554
H24A C9 3.5409 no 1_554
H24A C10 3.3974 no 1_554
H24A C27 3.3740 no 2_576
H24A C28 3.3113 no 2_576
H24A C30 3.4954 no 1_554
H24A H27 3.3569 no 2_576
H24A H28 3.2128 no 2_576
H24A H29 3.5012 no 1_554
H24A H30 2.6735 no 1_554
H24B C6 3.2994 no 1_554
H24B C7 3.0384 no 1_554
H24B C8 3.1660 no 1_554
H24B C9 3.5589 no 1_554
H24B H7 3.3176 no 1_554
H24B H8 3.4963 no 1_554
H24B H14 3.4045 no 2_676
H24B H15 3.3359 no 2_676
H24B H33 3.1806 no 1_655
H26 C13 3.4745 no 2_576
H26 C14 3.3649 no 2_576
H26 C15 3.2778 no 2_576
H26 C16 3.2150 no 2_576
H26 C17 3.3290 no 2_576
H26 C22 3.4572 no 2_576
H26 H23B 3.5947 no 2_576
H26 H32 3.3020 no 2_576
H27 C16 3.5523 no 2_576
H27 C17 2.9226 no 2_576
H27 C18 2.8053 no 2_576
H27 C19 3.0074 no 2_576
H27 C20 3.3353 no 2_576
H27 C21 3.4386 no 2_576
H27 C22 3.2458 no 2_576
H27 C24 3.5220 no 2_576
H27 H3 3.2049 no 1_565
H27 H7 3.1965 no 2_677
H27 H8 3.4774 no 2_677
H27 H19 3.4471 no 2_576
H27 H24A 3.3569 no 2_576
H27 H32 3.3354 no 2_576
H28 C3 3.3177 no 1_565
H28 C4 3.5572 no 1_565
H28 C11 3.2041 no 1_565
H28 H3 2.6365 no 1_565
H28 H8 3.2441 no 2_677
H28 H11A 2.6338 no 1_565
H28 H11B 3.1611 no 1_565
H28 H24A 3.2128 no 2_576
H28 H30 3.4445 no 2_577
H28 H36 3.1916 no 2_577
H29 C23 3.4518 no 1_556
H29 C29 3.1172 no 2_577
H29 C30 3.1048 no 2_577
H29 C36 3.3559 no 2_577
H29 H8 3.2462 no 2_677
H29 H11A 3.4513 no 1_565
H29 H23B 2.5509 no 1_556
H29 H24A 3.5012 no 1_556
H29 H29 3.2574 no 2_577
H29 H30 3.2758 no 2_577
H29 H36 2.4963 no 2_577
H30 C24 3.5320 no 1_556
H30 C28 3.5611 no 2_577
H30 C29 3.4692 no 2_577
H30 H8 3.4557 no 2_677
H30 H23B 3.4269 no 1_556
H30 H24A 2.6735 no 1_556
H30 H28 3.4445 no 2_577
H30 H29 3.2758 no 2_577
H32 Br2 3.4292 no 2_566
H32 H7 3.4123 no 1_454
H32 H15 3.5256 no 2_576
H32 H20 3.2978 no 2_566
H32 H26 3.3020 no 2_576
H32 H27 3.3354 no 2_576
H33 Br2 3.4095 no 2_566
H33 C6 3.3987 no 1_454
H33 C7 3.0666 no 1_454
H33 C12 3.3883 no 1_454
H33 H7 2.4990 no 1_454
H33 H12A 2.7519 no 1_454
H33 H15 3.2601 no 2_576
H33 H20 3.3352 no 2_566
H33 H24B 3.1806 no 1_455
H34 C17 3.0949 no 1_455
H34 C18 2.9970 no 1_455
H34 C19 2.9483 no 1_455
H34 C20 2.9522 no 1_455
H34 C21 3.0685 no 1_455
H34 C22 3.2374 no 1_455
H34 H12A 3.5563 no 1_454
H34 H12A 3.4612 no 2_567
H34 H15 3.2904 no 2_576
H34 H19 3.4457 no 1_455
H34 H20 3.4252 no 1_455
H35 C11 3.1163 no 2_567
H35 C12 3.1601 no 2_567
H35 H11A 3.0021 no 2_567
H35 H11B 2.8076 no 2_567
H35 H12A 2.8982 no 2_567
H35 H12B 3.0418 no 2_567
H35 H15 3.4116 no 2_576
H35 H23A 3.2553 no 2_576
H35 H23B 3.2796 no 2_576
H36 C11 3.4962 no 2_567
H36 C29 3.2896 no 2_577
H36 H11A 3.2788 no 2_567
H36 H11B 2.8385 no 2_567
H36 H23B 2.8240 no 2_576
H36 H28 3.1916 no 2_577
H36 H29 2.4963 no 2_577

loop_
_geom_torsion_atom_site_label_1
_geom_torsion_atom_site_label_2
_geom_torsion_atom_site_label_3
_geom_torsion_atom_site_label_4
_geom_torsion
_geom_torsion_publ_flag
C1 Sn1 C13 C14 -125.3(4) no
C1 Sn1 C13 C22 60.8(6) no
C13 Sn1 C1 C2 -116.3(5) no
C13 Sn1 C1 C10 63.8(7) no
C1 Sn1 C25 C26 -174.8(5) no
C1 Sn1 C25 C30 -1.2(6) no
C25 Sn1 C1 C2 114.7(5) no
C25 Sn1 C1 C10 -65.2(7) no
C1 Sn1 C31 C32 -116.7(5) no
C1 Sn1 C31 C36 64.3(5) no
C31 Sn1 C1 C2 7.9(6) no
C31 Sn1 C1 C10 -172.0(7) no
C13 Sn1 C25 C26 48.3(6) no
C13 Sn1 C25 C30 -138.0(5) no
C25 Sn1 C13 C14 3.1(5) no
C25 Sn1 C13 C22 -170.8(5) no
C13 Sn1 C31 C32 16.9(6) no
C13 Sn1 C31 C36 -162.1(4) no
C31 Sn1 C13 C14 112.4(4) no
C31 Sn1 C13 C22 -61.5(6) no
C25 Sn1 C31 C32 131.6(5) no
C25 Sn1 C31 C36 -47.4(5) no
C31 Sn1 C25 C26 -65.9(6) no
C31 Sn1 C25 C30 107.8(5) no
Sn1 C1 C2 C3 177.4(6) no
Sn1 C1 C10 C5 -179.9(5) no
Sn1 C1 C10 C9 -0.0(14) no
C2 C1 C10 C5 0.2(11) no
C2 C1 C10 C9 -179.9(8) no
C10 C1 C2 C3 -2.7(13) no
C1 C2 C3 C4 1.9(14) no
C2 C3 C4 C5 1.4(13) no
C2 C3 C4 C11 -179.6(8) no
C3 C4 C5 C6 179.5(8) no
C3 C4 C5 C10 -3.9(13) no
C3 C4 C11 C12 -178.2(9) no
C5 C4 C11 C12 0.9(9) no
C11 C4 C5 C6 0.3(10) no
C11 C4 C5 C10 176.9(7) no
C4 C5 C6 C7 179.0(7) no
C4 C5 C6 C12 -1.5(10) no
C4 C5 C10 C1 3.1(12) no
C4 C5 C10 C9 -176.8(8) no
C6 C5 C10 C1 179.2(7) no
C6 C5 C10 C9 -0.7(12) no
C10 C5 C6 C7 2.5(13) no
C10 C5 C6 C12 -177.9(7) no
C5 C6 C7 C8 -1.6(13) no
C5 C6 C12 C11 1.9(9) no
C7 C6 C12 C11 -178.7(9) no
C12 C6 C7 C8 179.0(8) no
C6 C7 C8 C9 -1.0(14) no
C7 C8 C9 Br1 -171.4(8) no
C7 C8 C9 C10 3.0(15) no
Br1 C9 C10 C1 -7.8(13) no
Br1 C9 C10 C5 172.1(5) no
C8 C9 C10 C1 178.1(8) no
C8 C9 C10 C5 -2.0(13) no
C4 C11 C12 C6 -1.7(9) no
Sn1 C13 C14 C15 -171.5(5) no
Sn1 C13 C22 C17 170.8(4) no
Sn1 C13 C22 C21 -9.4(10) no
C14 C13 C22 C17 -3.2(9) no
C14 C13 C22 C21 176.6(6) no
C22 C13 C14 C15 3.6(10) no
C13 C14 C15 C16 -0.2(11) no
C14 C15 C16 C17 -3.7(10) no
C14 C15 C16 C23 174.8(6) no
C15 C16 C17 C18 179.5(6) no
C15 C16 C17 C22 4.0(11) no
C15 C16 C23 C24 176.0(8) no
C17 C16 C23 C24 -5.4(8) no
C23 C16 C17 C18 0.7(8) no
C23 C16 C17 C22 -174.8(6) no
C16 C17 C18 C19 -177.2(6) no
C16 C17 C18 C24 4.6(8) no
C16 C17 C22 C13 -0.3(10) no
C16 C17 C22 C21 179.9(6) no
C18 C17 C22 C13 -175.2(6) no
C18 C17 C22 C21 5.0(10) no
C22 C17 C18 C19 -1.9(11) no
C22 C17 C18 C24 179.9(6) no
C17 C18 C19 C20 -2.1(11) no
C17 C18 C24 C23 -7.7(8) no
C19 C18 C24 C23 174.3(7) no
C24 C18 C19 C20 175.7(7) no
C18 C19 C20 C21 2.3(11) no
C19 C20 C21 Br2 -174.2(6) no
C19 C20 C21 C22 1.3(11) no
Br2 C21 C22 C13 -9.2(9) no
Br2 C21 C22 C17 170.6(4) no
C20 C21 C22 C13 175.5(6) no
C20 C21 C22 C17 -4.7(10) no
C16 C23 C24 C18 7.8(8) no
Sn1 C25 C26 C27 175.4(5) no
Sn1 C25 C30 C29 -172.3(5) no
C26 C25 C30 C29 1.6(11) no
C30 C25 C26 C27 1.9(11) no
C25 C26 C27 C28 -4.0(12) no
C26 C27 C28 C29 2.7(12) no
C27 C28 C29 C30 0.7(12) no
C28 C29 C30 C25 -2.9(12) no
Sn1 C31 C32 C33 -179.6(4) no
Sn1 C31 C36 C35 -179.9(4) no
C32 C31 C36 C35 1.1(10) no
C36 C31 C32 C33 -0.6(10) no
C31 C32 C33 C34 -1.4(11) no
C32 C33 C34 C35 3.1(11) no
C33 C34 C35 C36 -2.6(11) no
C34 C35 C36 C31 0.5(11) no
